data_7215949
loop_
_publ_author_name
'Sarma, Bipul'
'Saikia, Basanta'

_publ_section_title
;
 Hydrogen bond synthon competition in the stabilization of theophylline
 cocrystals
;
_journal_issue 22
_journal_name_full CrystEngComm
_journal_page_first 4753
_journal_paper_doi 10.1039/c3ce42332h
_journal_volume 16
_journal_year 2014
_chemical_formula_moiety 'C7H8N4O2, C7H8O2, 2(H2O)'
_chemical_formula_sum 'C14 H20 N4 O6'
_chemical_formula_weight 340.34
_chemical_name_systematic
; 
 Theophylline Orcinol cocrystal dihydrate 
;
_space_group_IT_number 61
_symmetry_cell_setting orthorhombic
_symmetry_space_group_name_Hall '-P 2ac 2ab'
_symmetry_space_group_name_H-M 'P b c a'
_atom_sites_solution_hydrogens geom
_atom_sites_solution_primary direct
_atom_sites_solution_secondary difmap
_audit_creation_method SHELXL-97
_cell_angle_alpha 90.00
_cell_angle_beta 90.00
_cell_angle_gamma 90.00
_cell_formula_units_Z 8
_cell_length_a 9.8095(15)
_cell_length_b 13.369(2)
_cell_length_c 23.858(4)
_cell_measurement_reflns_used 1902
_cell_measurement_temperature 100(2)
_cell_measurement_theta_max 20.63
_cell_measurement_theta_min 2.69
_cell_volume 3128.8(9)
_computing_cell_refinement 'Bruker SAINT'
_computing_data_collection 'Bruker APEX2'
_computing_data_reduction 'Bruker SAINT'
_computing_molecular_graphics 'Bruker SHELXTL'
_computing_publication_material 'Bruker SHELXTL'
_computing_structure_refinement 'SHELXL-97 (Sheldrick, 2008)'
_computing_structure_solution 'SHELXS-97 (Sheldrick, 2008)'
_diffrn_ambient_temperature 100(2)
_diffrn_measured_fraction_theta_full 0.993
_diffrn_measured_fraction_theta_max 0.993
_diffrn_measurement_device_type 'Bruker APEX-II CCD'
_diffrn_measurement_method '\f and \w scans'
_diffrn_radiation_monochromator graphite
_diffrn_radiation_source 'fine-focus sealed tube'
_diffrn_radiation_type MoK\a
_diffrn_radiation_wavelength 0.71073
_diffrn_reflns_av_R_equivalents 0.0416
_diffrn_reflns_av_sigmaI/netI 0.0359
_diffrn_reflns_limit_h_max 7
_diffrn_reflns_limit_h_min -9
_diffrn_reflns_limit_k_max 13
_diffrn_reflns_limit_k_min -13
_diffrn_reflns_limit_l_max 23
_diffrn_reflns_limit_l_min -20
_diffrn_reflns_number 6568
_diffrn_reflns_theta_full 20.70
_diffrn_reflns_theta_max 20.70
_diffrn_reflns_theta_min 1.71
_exptl_absorpt_coefficient_mu 0.114
_exptl_absorpt_correction_T_max 0.9831
_exptl_absorpt_correction_T_min 0.9388
_exptl_absorpt_correction_type multi-scan
_exptl_absorpt_process_details SADABS
_exptl_crystal_colour colourless
_exptl_crystal_density_diffrn 1.445
_exptl_crystal_density_method 'not measured'
_exptl_crystal_description Rod
_exptl_crystal_F_000 1440
_exptl_crystal_size_max 0.56
_exptl_crystal_size_mid 0.16
_exptl_crystal_size_min 0.15
_refine_diff_density_max 0.253
_refine_diff_density_min -0.284
_refine_diff_density_rms 0.078
_refine_ls_extinction_method none
_refine_ls_goodness_of_fit_ref 1.152
_refine_ls_hydrogen_treatment mixed
_refine_ls_matrix_type full
_refine_ls_number_parameters 248
_refine_ls_number_reflns 1602
_refine_ls_number_restraints 0
_refine_ls_restrained_S_all 1.152
_refine_ls_R_factor_all 0.0491
_refine_ls_R_factor_gt 0.0381
_refine_ls_shift/su_max 0.000
_refine_ls_shift/su_mean 0.000
_refine_ls_structure_factor_coef Fsqd
_refine_ls_weighting_details 'calc w=1/[\s^2^(Fo^2^)+(0.0856P)^2^+0.5937P] where P=(Fo^2^+2Fc^2^)/3'
_refine_ls_weighting_scheme calc
_refine_ls_wR_factor_gt 0.1076
_refine_ls_wR_factor_ref 0.1330
_reflns_number_gt 1358
_reflns_number_total 1602
_reflns_threshold_expression >2sigma(I)
_cod_data_source_file c3ce42332h.txt
_cod_data_source_block bs_theph_orcinol_3_0m
_cod_depositor_comments
;
The following automatic conversions were performed:

'_symmetry_cell_setting' value 'Orthorhombic' changed to
'orthorhombic' according to
/usr/data/users/saulius/crontab/automatic-downloads/rss-feeds/RSC/lib/dictionaries/cif_core.dic
dictionary named 'cif_core.dic' version 2.4.2 from 2011-04-26.

Automatic conversion script
Id: cif_fix_values 2281 2013-09-26 08:29:07Z andrius 
;
_cod_original_cell_volume 3128.9(8)
_cod_original_sg_symbol_H-M Pbca
_cod_database_code 7215949

loop_
_symmetry_equiv_pos_as_xyz
'x, y, z'
'-x+1/2, -y, z+1/2'
'-x, y+1/2, -z+1/2'
'x+1/2, -y+1/2, -z'
'-x, -y, -z'
'x-1/2, y, -z-1/2'
'x, -y-1/2, z-1/2'
'-x-1/2, y-1/2, z'

loop_
_atom_site_label
_atom_site_type_symbol
_atom_site_fract_x
_atom_site_fract_y
_atom_site_fract_z
_atom_site_U_iso_or_equiv
_atom_site_adp_type
_atom_site_occupancy
_atom_site_symmetry_multiplicity
_atom_site_calc_flag
_atom_site_refinement_flags
N3 N 0.8860(2) 0.66880(17) 0.41659(10) 0.0205(7) Uani 1 1 d .
N4 N 0.6683(2) 0.68805(16) 0.37585(10) 0.0186(7) Uani 1 1 d .
N1 N 0.8993(3) 0.71549(17) 0.26502(11) 0.0223(7) Uani 1 1 d .
N2 N 0.6727(2) 0.71721(17) 0.27500(11) 0.0208(7) Uani 1 1 d .
O1 O 1.0850(2) 0.67932(14) 0.36602(8) 0.0280(6) Uani 1 1 d .
O2 O 0.6916(2) 0.66647(14) 0.46951(9) 0.0252(6) Uani 1 1 d .
O3 O 1.0237(3) 0.96930(16) 0.29466(10) 0.0312(7) Uani 1 1 d .
O4 O 0.5426(2) 0.94672(15) 0.32039(11) 0.0285(7) Uani 1 1 d .
C2 C 0.8721(3) 0.6995(2) 0.32080(12) 0.0175(8) Uani 1 1 d .
C9 C 0.6892(3) 0.9301(2) 0.39781(14) 0.0225(8) Uani 1 1 d .
H9 H 0.6130 0.9220 0.4206 0.027 Uiso 1 1 calc R
C7 C 0.5204(3) 0.6981(2) 0.37983(12) 0.0242(8) Uani 1 1 d .
H7A H 0.4923 0.6879 0.4180 0.036 Uiso 1 1 calc R
H7B H 0.4776 0.6492 0.3562 0.036 Uiso 1 1 calc R
H7C H 0.4940 0.7639 0.3679 0.036 Uiso 1 1 calc R
C10 C 0.8190(3) 0.9276(2) 0.42114(13) 0.0211(8) Uani 1 1 d .
C12 C 0.9144(3) 0.9545(2) 0.32948(14) 0.0215(8) Uani 1 1 d .
C6 C 0.9651(3) 0.6449(2) 0.46747(12) 0.0297(9) Uani 1 1 d .
H6A H 0.9803 0.7049 0.4886 0.045 Uiso 1 1 calc R
H6B H 1.0511 0.6163 0.4570 0.045 Uiso 1 1 calc R
H6C H 0.9152 0.5978 0.4899 0.045 Uiso 1 1 calc R
C4 C 0.7438(3) 0.6745(2) 0.42300(15) 0.0190(8) Uani 1 1 d .
C1 C 0.7776(3) 0.7255(2) 0.24007(14) 0.0228(8) Uani 1 1 d .
H1 H 0.7675 0.7371 0.2019 0.027 Uiso 1 1 calc R
C13 C 0.7858(3) 0.9571(2) 0.30613(14) 0.0212(8) Uani 1 1 d .
H13 H 0.7750 0.9670 0.2678 0.025 Uiso 1 1 calc R
C3 C 0.9592(3) 0.68283(19) 0.36651(12) 0.0206(8) Uani 1 1 d .
C8 C 0.6730(3) 0.9447(2) 0.34031(14) 0.0214(8) Uani 1 1 d .
C11 C 0.9315(3) 0.9397(2) 0.38670(13) 0.0226(8) Uani 1 1 d .
H11 H 1.0188 0.9379 0.4019 0.027 Uiso 1 1 calc R
C5 C 0.7338(3) 0.7008(2) 0.32531(13) 0.0173(8) Uani 1 1 d .
C14 C 0.8375(3) 0.9137(2) 0.48351(13) 0.0278(9) Uani 1 1 d .
H14A H 0.8026 0.9711 0.5029 0.042 Uiso 1 1 calc R
H14B H 0.9326 0.9059 0.4918 0.042 Uiso 1 1 calc R
H14C H 0.7889 0.8551 0.4954 0.042 Uiso 1 1 calc R
O5 O 0.7568(2) 0.6792(2) 0.58274(13) 0.0387(7) Uani 1 1 d .
O6 O 0.2490(3) 0.9916(2) 0.35292(11) 0.0460(8) Uani 1 1 d .
H4 H 0.539(3) 0.959(2) 0.2827(16) 0.043(12) Uiso 1 1 d .
H3 H 1.096(4) 0.973(2) 0.3135(14) 0.034(11) Uiso 1 1 d .
H2 H 0.988(3) 0.722(2) 0.2527(12) 0.035(10) Uiso 1 1 d .
H6D H 0.275(3) 0.940(2) 0.3675(14) 0.025(11) Uiso 1 1 d .
H5A H 0.743(4) 0.678(3) 0.544(2) 0.062(13) Uiso 1 1 d .
H5B H 0.710(5) 0.727(4) 0.595(2) 0.11(2) Uiso 1 1 d .
H6E H 0.355(9) 1.022(5) 0.352(3) 0.20(3) Uiso 1 1 d .

loop_
_atom_site_aniso_label
_atom_site_aniso_U_11
_atom_site_aniso_U_22
_atom_site_aniso_U_33
_atom_site_aniso_U_23
_atom_site_aniso_U_13
_atom_site_aniso_U_12
N3 0.0231(16) 0.0212(14) 0.0172(16) -0.0008(11) -0.0046(13) -0.0004(11)
N4 0.0191(16) 0.0205(15) 0.0161(17) -0.0005(11) -0.0022(13) 0.0009(10)
N1 0.0177(19) 0.0287(15) 0.0206(19) -0.0032(12) -0.0005(14) -0.0009(12)
N2 0.0215(16) 0.0216(14) 0.0195(17) -0.0015(12) 0.0018(14) 0.0012(11)
O1 0.0195(16) 0.0407(14) 0.0238(14) -0.0019(10) -0.0028(10) 0.0017(10)
O2 0.0303(14) 0.0272(13) 0.0181(15) 0.0015(10) 0.0032(10) -0.0020(9)
O3 0.0223(15) 0.0433(15) 0.0280(15) -0.0005(11) 0.0027(13) -0.0045(11)
O4 0.0221(16) 0.0382(13) 0.0251(16) 0.0025(11) -0.0003(11) 0.0006(10)
C2 0.022(2) 0.0178(16) 0.012(2) -0.0023(13) 0.0008(15) 0.0024(13)
C9 0.027(2) 0.0188(17) 0.022(2) -0.0032(14) 0.0046(16) -0.0019(14)
C7 0.020(2) 0.0316(18) 0.0207(19) 0.0027(15) 0.0018(14) 0.0016(14)
C10 0.027(2) 0.0123(16) 0.024(2) -0.0030(14) 0.0024(17) -0.0002(13)
C12 0.022(2) 0.0186(17) 0.024(2) -0.0036(14) 0.0074(18) -0.0036(13)
C6 0.030(2) 0.0344(19) 0.024(2) 0.0029(16) -0.0042(16) 0.0016(15)
C4 0.022(2) 0.0141(16) 0.021(2) -0.0010(14) -0.0012(18) -0.0030(13)
C1 0.024(2) 0.0259(18) 0.0184(19) -0.0013(14) 0.0010(18) 0.0002(14)
C13 0.027(2) 0.0205(18) 0.017(2) -0.0015(13) -0.0001(17) -0.0031(13)
C3 0.023(2) 0.0171(17) 0.021(2) -0.0032(14) 0.0008(17) -0.0012(14)
C8 0.021(2) 0.0158(16) 0.027(2) -0.0037(14) -0.0029(17) -0.0005(13)
C11 0.0222(19) 0.0206(16) 0.025(2) -0.0020(15) -0.0017(17) 0.0003(14)
C5 0.022(2) 0.0149(16) 0.015(2) -0.0007(13) -0.0007(16) 0.0008(13)
C14 0.033(2) 0.0267(19) 0.024(2) -0.0001(15) 0.0012(15) -0.0021(15)
O5 0.0347(16) 0.0532(17) 0.0281(18) -0.0073(14) -0.0013(12) -0.0014(13)
O6 0.0339(17) 0.0601(19) 0.0442(18) 0.0075(16) -0.0038(13) -0.0100(14)

loop_
_atom_type_symbol
_atom_type_description
_atom_type_scat_dispersion_real
_atom_type_scat_dispersion_imag
_atom_type_scat_source
C C 0.0033 0.0016 'International Tables Vol C Tables 4.2.6.8 and 6.1.1.4'
H H 0.0000 0.0000 'International Tables Vol C Tables 4.2.6.8 and 6.1.1.4'
N N 0.0061 0.0033 'International Tables Vol C Tables 4.2.6.8 and 6.1.1.4'
O O 0.0106 0.0060 'International Tables Vol C Tables 4.2.6.8 and 6.1.1.4'

loop_
_geom_angle_atom_site_label_1
_geom_angle_atom_site_label_2
_geom_angle_atom_site_label_3
_geom_angle
C4 N3 C3 126.3(3)
C4 N3 C6 116.3(2)
C3 N3 C6 117.4(2)
C4 N4 C5 119.2(3)
C4 N4 C7 120.0(2)
C5 N4 C7 120.6(2)
C1 N1 C2 105.8(3)
C1 N1 H2 133.7(19)
C2 N1 H2 120.3(19)
C1 N2 C5 103.1(2)
C12 O3 H3 110(2)
C8 O4 H4 112(2)
C5 C2 N1 105.6(3)
C5 C2 C3 123.2(3)
N1 C2 C3 131.2(3)
C10 C9 C8 120.1(3)
C10 C9 H9 120.0
C8 C9 H9 120.0
N4 C7 H7A 109.5
N4 C7 H7B 109.5
H7A C7 H7B 109.5
N4 C7 H7C 109.5
H7A C7 H7C 109.5
H7B C7 H7C 109.5
C11 C10 C9 119.3(3)
C11 C10 C14 120.2(3)
C9 C10 C14 120.5(3)
O3 C12 C13 117.8(3)
O3 C12 C11 121.4(3)
C13 C12 C11 120.8(3)
N3 C6 H6A 109.5
N3 C6 H6B 109.5
H6A C6 H6B 109.5
N3 C6 H6C 109.5
H6A C6 H6C 109.5
H6B C6 H6C 109.5
O2 C4 N4 122.2(3)
O2 C4 N3 120.5(3)
N4 C4 N3 117.3(3)
N2 C1 N1 113.8(3)
N2 C1 H1 123.1
N1 C1 H1 123.1
C12 C13 C8 119.3(3)
C12 C13 H13 120.3
C8 C13 H13 120.3
O1 C3 C2 127.4(3)
O1 C3 N3 120.9(3)
C2 C3 N3 111.8(3)
O4 C8 C13 122.8(3)
O4 C8 C9 116.9(3)
C13 C8 C9 120.4(3)
C10 C11 C12 120.2(3)
C10 C11 H11 119.9
C12 C11 H11 119.9
N2 C5 C2 111.8(3)
N2 C5 N4 126.0(3)
C2 C5 N4 122.2(3)
C10 C14 H14A 109.5
C10 C14 H14B 109.5
H14A C14 H14B 109.5
C10 C14 H14C 109.5
H14A C14 H14C 109.5
H14B C14 H14C 109.5
H5A O5 H5B 107(4)
H6D O6 H6E 92(4)

loop_
_geom_bond_atom_site_label_1
_geom_bond_atom_site_label_2
_geom_bond_distance
N3 C4 1.406(4)
N3 C3 1.406(4)
N3 C6 1.475(4)
N4 C4 1.359(4)
N4 C5 1.377(4)
N4 C7 1.461(4)
N1 C1 1.341(4)
N1 C2 1.374(4)
N1 H2 0.93(3)
N2 C1 1.328(4)
N2 C5 1.359(4)
O1 C3 1.235(4)
O2 C4 1.227(4)
O3 C12 1.371(4)
O3 H3 0.84(4)
O4 C8 1.365(4)
O4 H4 0.92(4)
C2 C5 1.361(4)
C2 C3 1.403(4)
C9 C10 1.390(4)
C9 C8 1.395(5)
C9 H9 0.9300
C7 H7A 0.9600
C7 H7B 0.9600
C7 H7C 0.9600
C10 C11 1.385(4)
C10 C14 1.511(4)
C12 C13 1.379(4)
C12 C11 1.390(4)
C6 H6A 0.9600
C6 H6B 0.9600
C6 H6C 0.9600
C1 H1 0.9300
C13 C8 1.385(4)
C13 H13 0.9300
C11 H11 0.9300
C14 H14A 0.9600
C14 H14B 0.9600
C14 H14C 0.9600
O5 H5A 0.93(5)
O5 H5B 0.84(6)
O6 H6D 0.81(3)
O6 H6E 1.11(8)
